data_7046583
loop_
_publ_author_name
'Huang, Xing-Cai'
'Qi, Zi-Yi'
'Ji, Cheng-Long'
'Guo, Yi-Ming'
'Yan, Shi-Chang'
'Zhang, Yi-Quan'
'Shao, Dong'
'Wang, Xin-Yi'

_publ_section_title
;
 High-coordinate Co<sup>II</sup> and Fe<sup>II</sup> compounds constructed
 from an asymmetric tetradentate ligand show slow magnetic relaxation
 behavior.
;
_journal_issue 27
_journal_name_full 'Dalton transactions (Cambridge, England : 2003)'
_journal_page_first 8940
_journal_page_last 8948
_journal_paper_doi 10.1039/c8dt01829d
_journal_volume 47
_journal_year 2018
_chemical_formula_sum 'C16 H13 Co N7 O7'
_chemical_formula_weight 474.26
_space_group_crystal_system triclinic
_space_group_IT_number 2
_space_group_name_Hall '-P 1'
_space_group_name_H-M_alt 'P -1'
_symmetry_space_group_name_Hall '-P 1'
_symmetry_space_group_name_H-M 'P -1'
_atom_sites_solution_hydrogens geom
_audit_creation_method SHELXL-2014/7
_audit_update_record
;
2018-03-20 deposited with the CCDC.
2018-06-07 downloaded from the CCDC.
;
_cell_angle_alpha 76.07(2)
_cell_angle_beta 74.63(4)
_cell_angle_gamma 66.64(3)
_cell_formula_units_Z 2
_cell_length_a 8.078(5)
_cell_length_b 9.943(5)
_cell_length_c 13.111(5)
_cell_measurement_reflns_used 9626
_cell_measurement_temperature 293(2)
_cell_measurement_theta_max 27.661
_cell_measurement_theta_min 2.798
_cell_volume 921.2(8)
_computing_cell_refinement 'SHELXL-2014/7 (Sheldrick 2014)'
_computing_data_collection 'Bruker Apex D8 QUEST'
_computing_data_reduction 'SHELXL-2014/7 (Sheldrick 2014)'
_computing_molecular_graphics Diamond
_computing_publication_material 'SHELXL-2014/7 (Sheldrick 2014)'
_computing_structure_refinement 'SHELXL-2014/7 (Sheldrick, 2014)'
_computing_structure_solution 'SHELXT 2014/7 (Sheldrick, 2014)'
_diffrn_ambient_temperature 293(2)
_diffrn_measured_fraction_theta_full 0.994
_diffrn_measured_fraction_theta_max 0.977
_diffrn_measurement_device_type 'Bruker Apex D8 QUEST'
_diffrn_measurement_method 'phi and omega scans'
_diffrn_radiation_type MoK\a
_diffrn_radiation_wavelength 0.71073
_diffrn_reflns_av_R_equivalents 0.0234
_diffrn_reflns_av_unetI/netI 0.0318
_diffrn_reflns_Laue_measured_fraction_full 0.994
_diffrn_reflns_Laue_measured_fraction_max 0.977
_diffrn_reflns_limit_h_max 10
_diffrn_reflns_limit_h_min -10
_diffrn_reflns_limit_k_max 12
_diffrn_reflns_limit_k_min -12
_diffrn_reflns_limit_l_max 16
_diffrn_reflns_limit_l_min -17
_diffrn_reflns_number 9626
_diffrn_reflns_point_group_measured_fraction_full 0.994
_diffrn_reflns_point_group_measured_fraction_max 0.977
_diffrn_reflns_theta_full 25.243
_diffrn_reflns_theta_max 27.661
_diffrn_reflns_theta_min 2.798
_diffrn_source 'fine-focus sealed tube'
_exptl_absorpt_coefficient_mu 0.991
_exptl_absorpt_correction_T_max 0.7456
_exptl_absorpt_correction_T_min 0.6723
_exptl_absorpt_correction_type multi-scan
_exptl_absorpt_process_details
;
SADABS 2016/2: Krause, L., Herbst-Irmer, R., Sheldrick G.M. & Stalke D.,
 J. Appl. Cryst. 48 (2015) 3-10
;
_exptl_crystal_colour 'orange red'
_exptl_crystal_density_diffrn 1.710
_exptl_crystal_description block
_exptl_crystal_F_000 482
_exptl_crystal_size_max 0.150
_exptl_crystal_size_mid 0.120
_exptl_crystal_size_min 0.100
_refine_diff_density_max 0.402
_refine_diff_density_min -0.467
_refine_diff_density_rms 0.115
_refine_ls_extinction_coef 0.040(3)
_refine_ls_extinction_expression Fc^*^=kFc[1+0.001xFc^2^\l^3^/sin(2\q)]^-1/4^
_refine_ls_extinction_method 'SHELXL-2014/7 (Sheldrick 2014'
_refine_ls_goodness_of_fit_ref 1.081
_refine_ls_hydrogen_treatment constr
_refine_ls_matrix_type full
_refine_ls_number_parameters 281
_refine_ls_number_reflns 4196
_refine_ls_number_restraints 0
_refine_ls_restrained_S_all 1.081
_refine_ls_R_factor_all 0.0466
_refine_ls_R_factor_gt 0.0353
_refine_ls_shift/su_max 0.000
_refine_ls_shift/su_mean 0.000
_refine_ls_structure_factor_coef Fsqd
_refine_ls_weighting_details 'w=1/[\s^2^(Fo^2^)+(0.0540P)^2^+0.1358P] where P=(Fo^2^+2Fc^2^)/3'
_refine_ls_weighting_scheme calc
_refine_ls_wR_factor_gt 0.0911
_refine_ls_wR_factor_ref 0.0974
_reflns_Friedel_coverage 0.000
_reflns_number_gt 3461
_reflns_number_total 4196
_reflns_threshold_expression 'I > 2\s(I)'
_cod_data_source_file c8dt01829d2.cif
_cod_data_source_block Co7
_cod_depositor_comments 'Adding full bibliography for 7046582--7046584.cif.'
_cod_original_cell_volume 921.2(9)
_cod_database_code 7046583
_shelx_shelxl_version_number 2014/7
_shelx_space_group_comment
;
The symmetry employed for this shelxl refinement is uniquely defined
by the following loop, which should always be used as a source of
symmetry information in preference to the above space-group names.
They are only intended as comments.
;
_shelx_estimated_absorpt_t_min 0.866
_shelx_estimated_absorpt_t_max 0.907
_exptl_absorpt_special_details
;
The following wavelength and cell were deduced by SADABS from the
 direction cosines etc. They are given here for emergency use only:
 CELL 0.71041    8.088    9.949   13.159   76.106   74.540   66.740
;

loop_
_space_group_symop_operation_xyz
'x, y, z'
'-x, -y, -z'

loop_
_atom_site_label
_atom_site_type_symbol
_atom_site_fract_x
_atom_site_fract_y
_atom_site_fract_z
_atom_site_U_iso_or_equiv
_atom_site_adp_type
_atom_site_occupancy
_atom_site_site_symmetry_order
_atom_site_calc_flag
_atom_site_refinement_flags_posn
_atom_site_refinement_flags_adp
Co1 Co 0.48264(4) 0.35847(3) 0.76794(2) 0.03400(12) Uani 1 1 d . .
O2 O 0.7163(2) 0.23682(15) 0.84034(11) 0.0408(3) Uani 1 1 d . .
O5 O 0.2585(2) 0.46785(17) 0.69098(12) 0.0481(4) Uani 1 1 d . .
O4 O 0.5338(3) 0.12498(18) 0.85174(13) 0.0573(4) Uani 1 1 d . .
O1 O 0.5835(2) 0.22183(17) 0.63822(11) 0.0491(4) Uani 1 1 d . .
N1 N 0.4615(2) 0.57136(18) 0.79509(12) 0.0344(4) Uani 1 1 d . .
N4 N 0.6437(2) 0.45551(18) 0.63005(12) 0.0362(4) Uani 1 1 d . .
N2 N 0.2802(2) 0.52891(19) 0.95460(13) 0.0379(4) Uani 1 1 d . .
N7 N 0.1570(3) 0.3996(2) 0.68784(14) 0.0450(4) Uani 1 1 d . .
N5 N 0.7290(2) 0.37722(19) 0.54787(13) 0.0414(4) Uani 1 1 d . .
H5 H 0.8026 0.4036 0.4935 0.050 Uiso 1 1 calc R U
N6 N 0.6776(3) 0.12007(19) 0.87438(13) 0.0460(4) Uani 1 1 d . .
N3 N 0.3121(2) 0.39673(18) 0.92564(13) 0.0389(4) Uani 1 1 d . .
O6 O 0.1510(3) 0.2913(2) 0.75285(14) 0.0710(5) Uani 1 1 d . .
O3 O 0.7752(3) 0.01295(18) 0.92571(14) 0.0723(6) Uani 1 1 d . .
O7 O 0.0686(3) 0.4502(2) 0.61441(15) 0.0728(6) Uani 1 1 d . .
C5 C 0.5505(3) 0.6519(2) 0.72109(15) 0.0369(4) Uani 1 1 d . .
C11 C 0.7740(3) 0.1615(2) 0.47272(16) 0.0382(4) Uani 1 1 d . .
C9 C 0.6544(3) 0.5803(2) 0.62762(16) 0.0392(4) Uani 1 1 d . .
H9 H 0.7235 0.6228 0.5704 0.047 Uiso 1 1 calc R U
C1 C 0.3585(3) 0.6261(2) 0.88221(15) 0.0364(4) Uani 1 1 d . .
C10 C 0.6894(3) 0.2539(2) 0.55785(15) 0.0378(4) Uani 1 1 d . .
C4 C 0.5373(3) 0.7887(2) 0.73536(18) 0.0491(5) Uani 1 1 d . .
H4 H 0.6031 0.8418 0.6850 0.059 Uiso 1 1 calc R U
C6 C 0.1810(3) 0.5386(3) 1.05534(17) 0.0469(5) Uani 1 1 d . .
H6 H 0.1428 0.6180 1.0922 0.056 Uiso 1 1 calc R U
C12 C 0.9112(3) 0.1817(3) 0.38828(18) 0.0507(5) Uani 1 1 d . .
H12 H 0.9530 0.2585 0.3824 0.061 Uiso 1 1 calc R U
C8 C 0.2312(3) 0.3266(3) 1.00945(17) 0.0466(5) Uani 1 1 d . .
H8 H 0.2299 0.2325 1.0130 0.056 Uiso 1 1 calc R U
C2 C 0.3313(4) 0.7653(2) 0.90101(18) 0.0494(5) Uani 1 1 d . .
H2 H 0.2530 0.8027 0.9620 0.059 Uiso 1 1 calc R U
C16 C 0.7149(3) 0.0463(3) 0.47988(18) 0.0498(5) Uani 1 1 d . .
H16 H 0.6224 0.0319 0.5362 0.060 Uiso 1 1 calc R U
C14 C 0.9262(3) -0.0261(3) 0.3206(2) 0.0558(6) Uani 1 1 d . .
H14 H 0.9769 -0.0886 0.2690 0.067 Uiso 1 1 calc R U
C13 C 0.9856(4) 0.0878(3) 0.3132(2) 0.0606(7) Uani 1 1 d . .
H13 H 1.0776 0.1018 0.2564 0.073 Uiso 1 1 calc R U
C3 C 0.4244(4) 0.8456(3) 0.82613(19) 0.0560(6) Uani 1 1 d . .
H3 H 0.4115 0.9389 0.8364 0.067 Uiso 1 1 calc R U
C7 C 0.1480(3) 0.4108(3) 1.09189(17) 0.0501(5) Uani 1 1 d . .
H7A H 0.0829 0.3846 1.1586 0.060 Uiso 1 1 calc R U
C15 C 0.7917(4) -0.0473(3) 0.4044(2) 0.0582(6) Uani 1 1 d . .
H15 H 0.7521 -0.1253 0.4104 0.070 Uiso 1 1 calc R U

loop_
_atom_site_aniso_label
_atom_site_aniso_U_11
_atom_site_aniso_U_22
_atom_site_aniso_U_33
_atom_site_aniso_U_23
_atom_site_aniso_U_13
_atom_site_aniso_U_12
Co1 0.04348(19) 0.03361(17) 0.02993(16) -0.00686(11) -0.00325(11) -0.02012(13)
O2 0.0499(8) 0.0327(7) 0.0395(7) -0.0050(6) -0.0065(6) -0.0159(6)
O5 0.0525(9) 0.0481(9) 0.0537(9) -0.0013(7) -0.0190(7) -0.0263(7)
O4 0.0801(12) 0.0556(10) 0.0500(9) -0.0168(8) 0.0016(9) -0.0423(9)
O1 0.0640(10) 0.0507(9) 0.0361(8) -0.0143(7) 0.0078(7) -0.0306(8)
N1 0.0413(9) 0.0346(8) 0.0328(8) -0.0051(6) -0.0076(7) -0.0188(7)
N4 0.0385(9) 0.0395(9) 0.0313(8) -0.0057(7) -0.0044(7) -0.0157(7)
N2 0.0450(10) 0.0404(9) 0.0323(8) -0.0135(7) -0.0024(7) -0.0180(7)
N7 0.0457(10) 0.0624(12) 0.0345(9) -0.0187(9) 0.0023(8) -0.0268(9)
N5 0.0454(10) 0.0448(10) 0.0315(8) -0.0086(7) 0.0034(7) -0.0186(8)
N6 0.0695(13) 0.0341(9) 0.0319(9) -0.0110(7) 0.0008(9) -0.0190(9)
N3 0.0460(10) 0.0381(9) 0.0350(9) -0.0093(7) -0.0015(7) -0.0194(8)
O6 0.1010(15) 0.0780(13) 0.0539(10) -0.0049(9) -0.0025(10) -0.0632(12)
O3 0.1090(16) 0.0345(9) 0.0520(10) -0.0003(8) -0.0167(10) -0.0063(9)
O7 0.0641(12) 0.1092(16) 0.0633(11) -0.0093(11) -0.0254(10) -0.0435(11)
C5 0.0438(11) 0.0368(10) 0.0359(10) -0.0018(8) -0.0124(9) -0.0192(9)
C11 0.0402(11) 0.0359(10) 0.0339(10) -0.0060(8) -0.0085(8) -0.0074(8)
C9 0.0427(11) 0.0416(11) 0.0358(10) 0.0012(8) -0.0059(9) -0.0229(9)
C1 0.0453(11) 0.0369(10) 0.0329(10) -0.0092(8) -0.0104(9) -0.0167(9)
C10 0.0392(11) 0.0394(11) 0.0330(10) -0.0055(8) -0.0074(9) -0.0119(9)
C4 0.0700(16) 0.0433(12) 0.0460(12) -0.0002(9) -0.0167(11) -0.0326(11)
C6 0.0492(13) 0.0582(14) 0.0358(11) -0.0174(10) -0.0024(9) -0.0195(11)
C12 0.0513(13) 0.0488(13) 0.0487(13) -0.0166(10) 0.0037(11) -0.0174(11)
C8 0.0508(13) 0.0466(12) 0.0425(12) -0.0029(9) -0.0025(10) -0.0238(10)
C2 0.0706(15) 0.0431(12) 0.0426(12) -0.0146(9) -0.0143(11) -0.0218(11)
C16 0.0594(14) 0.0480(13) 0.0406(11) -0.0086(10) -0.0024(10) -0.0211(11)
C14 0.0535(14) 0.0539(14) 0.0550(14) -0.0248(11) -0.0086(12) -0.0056(11)
C13 0.0562(15) 0.0647(16) 0.0525(14) -0.0247(12) 0.0110(12) -0.0175(12)
C3 0.0875(18) 0.0394(12) 0.0555(14) -0.0099(10) -0.0216(13) -0.0308(12)
C7 0.0522(13) 0.0617(14) 0.0336(11) -0.0079(10) 0.0014(10) -0.0233(11)
C15 0.0702(17) 0.0514(14) 0.0579(15) -0.0177(11) -0.0086(13) -0.0237(12)

loop_
_atom_type_symbol
_atom_type_description
_atom_type_scat_dispersion_real
_atom_type_scat_dispersion_imag
_atom_type_scat_source
C C 0.0033 0.0016 'International Tables Vol C Tables 4.2.6.8 and 6.1.1.4'
H H 0.0000 0.0000 'International Tables Vol C Tables 4.2.6.8 and 6.1.1.4'
Co Co 0.3494 0.9721 'International Tables Vol C Tables 4.2.6.8 and 6.1.1.4'
N N 0.0061 0.0033 'International Tables Vol C Tables 4.2.6.8 and 6.1.1.4'
O O 0.0106 0.0060 'International Tables Vol C Tables 4.2.6.8 and 6.1.1.4'

loop_
_geom_angle_atom_site_label_1
_geom_angle_atom_site_label_2
_geom_angle_atom_site_label_3
_geom_angle
O5 Co1 O2 176.49(5)
O5 Co1 N1 88.57(7)
O2 Co1 N1 94.54(7)
O5 Co1 N3 92.77(8)
O2 Co1 N3 89.74(7)
N1 Co1 N3 72.04(7)
O5 Co1 N4 87.52(7)
O2 Co1 N4 91.97(7)
N1 Co1 N4 70.66(7)
N3 Co1 N4 142.68(7)
O5 Co1 O1 82.87(7)
O2 Co1 O1 93.68(7)
N1 Co1 O1 140.08(6)
N3 Co1 O1 146.98(6)
N4 Co1 O1 70.08(7)
O5 Co1 O4 119.78(7)
O2 Co1 O4 58.33(7)
N1 Co1 O4 140.49(6)
N3 Co1 O4 79.16(7)
N4 Co1 O4 131.96(7)
O1 Co1 O4 74.91(7)
N6 O2 Co1 95.74(13)
N7 O5 Co1 119.78(14)
N6 O4 Co1 90.69(12)
C10 O1 Co1 118.41(14)
C1 N1 C5 118.88(17)
C1 N1 Co1 120.96(13)
C5 N1 Co1 120.13(14)
C9 N4 N5 121.88(17)
C9 N4 Co1 121.18(14)
N5 N4 Co1 116.93(13)
C6 N2 N3 111.05(17)
C6 N2 C1 130.91(18)
N3 N2 C1 117.94(16)
O6 N7 O7 123.5(2)
O6 N7 O5 120.78(19)
O7 N7 O5 115.68(19)
N4 N5 C10 114.75(16)
N4 N5 H5 122.6
C10 N5 H5 122.6
O3 N6 O4 123.8(2)
O3 N6 O2 121.0(2)
O4 N6 O2 115.23(18)
C8 N3 N2 104.74(17)
C8 N3 Co1 139.43(15)
N2 N3 Co1 115.74(12)
N1 C5 C4 121.4(2)
N1 C5 C9 113.08(17)
C4 C5 C9 125.47(19)
C16 C11 C12 119.1(2)
C16 C11 C10 117.34(19)
C12 C11 C10 123.6(2)
N4 C9 C5 114.94(18)
N4 C9 H9 122.5
C5 C9 H9 122.5
N1 C1 C2 123.5(2)
N1 C1 N2 113.17(17)
C2 C1 N2 123.32(19)
O1 C10 N5 119.34(18)
O1 C10 C11 121.57(19)
N5 C10 C11 119.09(18)
C5 C4 C3 118.6(2)
C5 C4 H4 120.7
C3 C4 H4 120.7
C7 C6 N2 106.8(2)
C7 C6 H6 126.6
N2 C6 H6 126.6
C13 C12 C11 119.7(2)
C13 C12 H12 120.2
C11 C12 H12 120.2
N3 C8 C7 111.5(2)
N3 C8 H8 124.2
C7 C8 H8 124.2
C3 C2 C1 117.2(2)
C3 C2 H2 121.4
C1 C2 H2 121.4
C15 C16 C11 120.5(2)
C15 C16 H16 119.8
C11 C16 H16 119.8
C15 C14 C13 119.5(2)
C15 C14 H14 120.2
C13 C14 H14 120.2
C14 C13 C12 121.0(2)
C14 C13 H13 119.5
C12 C13 H13 119.5
C2 C3 C4 120.3(2)
C2 C3 H3 119.9
C4 C3 H3 119.9
C6 C7 C8 105.9(2)
C6 C7 H7A 127.1
C8 C7 H7A 127.1
C14 C15 C16 120.2(2)
C14 C15 H15 119.9
C16 C15 H15 119.9

loop_
_geom_bond_atom_site_label_1
_geom_bond_atom_site_label_2
_geom_bond_distance
Co1 O5 2.0879(19)
Co1 O2 2.1242(19)
Co1 N1 2.1637(19)
Co1 N3 2.184(2)
Co1 N4 2.1913(19)
Co1 O1 2.2140(17)
Co1 O4 2.241(2)
O2 N6 1.268(2)
O5 N7 1.268(2)
O4 N6 1.253(3)
O1 C10 1.233(2)
N1 C1 1.315(3)
N1 C5 1.346(2)
N4 C9 1.270(3)
N4 N5 1.351(2)
N2 C6 1.355(3)
N2 N3 1.363(2)
N2 C1 1.400(3)
N7 O6 1.211(2)
N7 O7 1.240(3)
N5 C10 1.355(3)
N5 H5 0.8600
N6 O3 1.217(2)
N3 C8 1.316(3)
C5 C4 1.377(3)
C5 C9 1.454(3)
C11 C16 1.381(3)
C11 C12 1.383(3)
C11 C10 1.466(3)
C9 H9 0.9300
C1 C2 1.385(3)
C4 C3 1.381(4)
C4 H4 0.9300
C6 C7 1.350(3)
C6 H6 0.9300
C12 C13 1.373(3)
C12 H12 0.9300
C8 C7 1.387(3)
C8 H8 0.9300
C2 C3 1.369(4)
C2 H2 0.9300
C16 C15 1.375(3)
C16 H16 0.9300
C14 C15 1.367(4)
C14 C13 1.370(4)
C14 H14 0.9300
C13 H13 0.9300
C3 H3 0.9300
C7 H7A 0.9300
C15 H15 0.9300

loop_
_geom_hbond_atom_site_label_D
_geom_hbond_atom_site_label_H
_geom_hbond_atom_site_label_A
_geom_hbond_distance_DH
_geom_hbond_distance_HA
_geom_hbond_distance_DA
_geom_hbond_angle_DHA
_geom_hbond_site_symmetry_A
N5 H5 O5 0.86 2.52 3.134(3) 128.7 2_666
N5 H5 O7 0.86 2.15 2.961(3) 156.9 2_666

loop_
_geom_torsion_atom_site_label_1
_geom_torsion_atom_site_label_2
_geom_torsion_atom_site_label_3
_geom_torsion_atom_site_label_4
_geom_torsion
Co1 O5 N7 O6 22.2(3)
Co1 O5 N7 O7 -157.09(16)
C9 N4 N5 C10 -173.62(18)
Co1 N4 N5 C10 5.7(2)
Co1 O4 N6 O3 178.75(18)
Co1 O4 N6 O2 -0.84(16)
Co1 O2 N6 O3 -178.71(16)
Co1 O2 N6 O4 0.89(17)
C6 N2 N3 C8 0.2(2)
C1 N2 N3 C8 176.97(18)
C6 N2 N3 Co1 -177.04(13)
C1 N2 N3 Co1 -0.2(2)
C1 N1 C5 C4 0.7(3)
Co1 N1 C5 C4 178.95(15)
C1 N1 C5 C9 -178.18(17)
Co1 N1 C5 C9 0.1(2)
N5 N4 C9 C5 178.33(17)
Co1 N4 C9 C5 -1.0(2)
N1 C5 C9 N4 0.6(3)
C4 C5 C9 N4 -178.3(2)
C5 N1 C1 C2 2.1(3)
Co1 N1 C1 C2 -176.10(16)
C5 N1 C1 N2 -177.41(16)
Co1 N1 C1 N2 4.4(2)
C6 N2 C1 N1 173.5(2)
N3 N2 C1 N1 -2.6(3)
C6 N2 C1 C2 -6.1(3)
N3 N2 C1 C2 177.89(19)
Co1 O1 C10 N5 -5.1(3)
Co1 O1 C10 C11 174.80(14)
N4 N5 C10 O1 -0.4(3)
N4 N5 C10 C11 179.67(16)
C16 C11 C10 O1 7.2(3)
C12 C11 C10 O1 -171.3(2)
C16 C11 C10 N5 -172.94(19)
C12 C11 C10 N5 8.6(3)
N1 C5 C4 C3 -2.5(3)
C9 C5 C4 C3 176.3(2)
N3 N2 C6 C7 -0.1(2)
C1 N2 C6 C7 -176.4(2)
C16 C11 C12 C13 0.2(3)
C10 C11 C12 C13 178.6(2)
N2 N3 C8 C7 -0.1(2)
Co1 N3 C8 C7 176.01(16)
N1 C1 C2 C3 -3.0(3)
N2 C1 C2 C3 176.4(2)
C12 C11 C16 C15 0.3(3)
C10 C11 C16 C15 -178.2(2)
C15 C14 C13 C12 -0.4(4)
C11 C12 C13 C14 -0.1(4)
C1 C2 C3 C4 1.1(4)
C5 C4 C3 C2 1.4(4)
N2 C6 C7 C8 0.1(3)
N3 C8 C7 C6 0.0(3)
C13 C14 C15 C16 0.9(4)
C11 C16 C15 C14 -0.8(4)
